data_7023243
loop_
_publ_author_name
'Hernandez-Molina, Rita'
'Gushchin, Artem'
'Gonz\'alez-Platas, Javier'
'Mart\'inez, Manuel'
'Rodr\'iguez, Carlos'
'Vicent, Cristian'

_publ_section_title
;
 Tungsten and molybdenum incomplete cuboidal clusters;
 kinetico-mechanistic studies and association in dimers.
;
_journal_issue 42
_journal_name_full 'Dalton transactions (Cambridge, England : 2003)'
_journal_page_first 15016
_journal_page_last 15027
_journal_paper_doi 10.1039/c3dt51101d
_journal_volume 42
_journal_year 2013
_chemical_formula_moiety 'C18 H37 N2 O8 P3 S10 W3'
_chemical_formula_sum 'C18 H37 N2 O8 P3 S10 W3'
_chemical_formula_weight 1374.47
_chemical_name_systematic
;
 ?
;
_space_group_crystal_system triclinic
_space_group_IT_number 2
_space_group_name_Hall '-P 1'
_space_group_name_H-M_alt 'P -1'
_symmetry_space_group_name_Hall '-P 1'
_symmetry_space_group_name_H-M 'P -1'
_atom_sites_solution_hydrogens geom
_atom_sites_solution_primary direct
_atom_sites_solution_secondary difmap
_audit_creation_date 2013-05-31
_audit_creation_method
;
  Olex2 1.2-ac2
  (compiled 2012.03.27 svn.r2268, GUI svn.r4156)
;
_cell_angle_alpha 67.1580(10)
_cell_angle_beta 82.4680(10)
_cell_angle_gamma 81.6230(10)
_cell_formula_units_Z 2
_cell_length_a 10.7100(10)
_cell_length_b 13.8890(10)
_cell_length_c 15.5870(10)
_cell_measurement_temperature 293(2)
_cell_measurement_theta_max 3.02
_cell_measurement_theta_min 25.3
_cell_volume 2106.9(3)
_computing_molecular_graphics
;
O. V. Dolomanov, L. J. Bourhis, R. J. Gildea, J. A. K. Howard and H. Puschmann,
OLEX2: a complete structure solution, refinement and analysis program.
J. Appl. Cryst. (2009). 42, 339-341.
;
_computing_publication_material
;
O. V. Dolomanov, L. J. Bourhis, R. J. Gildea, J. A. K. Howard and H. Puschmann,
OLEX2: a complete structure solution, refinement and analysis program.
J. Appl. Cryst. (2009). 42, 339-341.
;
_computing_structure_refinement
;
SHELXL, G.M. Sheldrick, Acta Cryst.
(2008). A64, 112-122
;
_computing_structure_solution
;
M.C.Burla, R.Caliandro, M.Camalli, B.Carrozzini, G.L.Cascarano, C.Giacovazzo,
M.Mallamo, A.Mazzone, G.Polidori and R. Spagna
SIR2011: a new package for crystal structure determination and refinement
J. Appl. Cryst. (2012). 45, 357-361. 
;
_diffrn_ambient_temperature 293(2)
_diffrn_measured_fraction_theta_full 0.983
_diffrn_measured_fraction_theta_max 0.983
_diffrn_radiation_type MoK\a
_diffrn_radiation_wavelength 0.71073
_diffrn_reflns_av_R_equivalents 0.0544
_diffrn_reflns_av_unetI/netI 0.0661
_diffrn_reflns_Laue_measured_fraction_full 0.983
_diffrn_reflns_Laue_measured_fraction_max 0.983
_diffrn_reflns_limit_h_max 12
_diffrn_reflns_limit_h_min -12
_diffrn_reflns_limit_k_max 16
_diffrn_reflns_limit_k_min -16
_diffrn_reflns_limit_l_max 18
_diffrn_reflns_limit_l_min -18
_diffrn_reflns_number 27847
_diffrn_reflns_point_group_measured_fraction_full 0.983
_diffrn_reflns_point_group_measured_fraction_max 0.983
_diffrn_reflns_theta_full 25.242
_diffrn_reflns_theta_max 25.349
_diffrn_reflns_theta_min 2.345
_exptl_absorpt_coefficient_mu 8.817
_exptl_absorpt_correction_T_max 0.643
_exptl_absorpt_correction_T_min 0.401
_exptl_absorpt_correction_type multi-scan
_exptl_absorpt_process_details
;
SADABS - Bruker Nonius area detector scaling and absorption correction - V2.10
;
_exptl_crystal_colour 'dark brown'
_exptl_crystal_density_diffrn 2.167
_exptl_crystal_density_method 'not measured'
_exptl_crystal_description prism
_exptl_crystal_F_000 1300
_exptl_crystal_size_max 0.11
_exptl_crystal_size_mid 0.09
_exptl_crystal_size_min 0.05
_refine_diff_density_max 1.628
_refine_diff_density_min -1.554
_refine_diff_density_rms 0.245
_refine_ls_extinction_coef 0.0070(4)
_refine_ls_extinction_expression Fc^*^=kFc[1+0.001xFc^2^\l^3^/sin(2\q)]^-1/4^
_refine_ls_extinction_method SHELXL
_refine_ls_goodness_of_fit_ref 1.221
_refine_ls_hydrogen_treatment mixed
_refine_ls_matrix_type full
_refine_ls_number_parameters 410
_refine_ls_number_reflns 7583
_refine_ls_number_restraints 35
_refine_ls_restrained_S_all 1.223
_refine_ls_R_factor_all 0.0575
_refine_ls_R_factor_gt 0.0470
_refine_ls_shift/su_max 0.105
_refine_ls_shift/su_mean 0.001
_refine_ls_structure_factor_coef Fsqd
_refine_ls_weighting_details
;
 w=1/[\s^2^(Fo^2^)+(0.0449P)^2^+6.8208P]
 where P=(Fo^2^+2Fc^2^)/3
;
_refine_ls_weighting_scheme calc
_refine_ls_wR_factor_gt 0.1296
_refine_ls_wR_factor_ref 0.1369
_reflns_Friedel_coverage 0.000
_reflns_number_gt 6474
_reflns_number_total 7583
_reflns_threshold_expression 'I > 2\s(I)'
_cod_data_source_file c3dt51101d.txt
_cod_data_source_block Sample4
_cod_database_code 7023243

loop_
_space_group_symop_operation_xyz
'x, y, z'
'-x, -y, -z'

loop_
_atom_site_label
_atom_site_type_symbol
_atom_site_fract_x
_atom_site_fract_y
_atom_site_fract_z
_atom_site_U_iso_or_equiv
_atom_site_adp_type
_atom_site_occupancy
_atom_site_site_symmetry_order
_atom_site_calc_flag
_atom_site_refinement_flags_posn
_atom_site_refinement_flags_adp
W1 W 0.26775(4) 0.82197(3) 0.19680(3) 0.05372(17) Uani 1 1 d . .
W2 W 0.30012(3) 0.70226(3) 0.08853(3) 0.04649(16) Uani 1 1 d . .
S32 S 0.1930(3) 0.4533(2) 0.3313(2) 0.0788(9) Uani 1 1 d . .
P31 P 0.3224(5) 0.3760(3) 0.4239(3) 0.0942(12) Uani 1 1 d D .
S3 S 0.4309(3) 0.7333(2) 0.2916(3) 0.0743(8) Uani 1 1 d . .
S1 S 0.1319(2) 0.70161(18) 0.20199(19) 0.0513(6) Uani 1 1 d . .
S2 S 0.3907(2) 0.8534(2) 0.0585(2) 0.0622(7) Uani 1 1 d . .
S21 S 0.1383(2) 0.7914(2) -0.0316(2) 0.0592(6) Uani 1 1 d . .
S12 S 0.3351(3) 0.9870(2) 0.2040(3) 0.0856(10) Uani 1 1 d . .
S31 S 0.4509(4) 0.4738(3) 0.4026(3) 0.1007(12) Uani 1 1 d . .
S22 S 0.4246(2) 0.6994(2) -0.0630(2) 0.0664(7) Uani 1 1 d . .
S11 S 0.0835(2) 0.9555(2) 0.1334(2) 0.0633(7) Uani 1 1 d . .
S4 S 0.4578(2) 0.5794(2) 0.1666(2) 0.0618(7) Uani 1 1 d . .
P11 P 0.1742(3) 1.0627(2) 0.1499(2) 0.0665(8) Uani 1 1 d D .
P21 P 0.2704(3) 0.7739(2) -0.1289(2) 0.0673(8) Uani 1 1 d D .
O42 O 0.2007(9) 0.6324(6) 0.4019(6) 0.083(2) Uani 1 1 d . .
O21 O 0.2912(9) 0.8825(7) -0.2119(6) 0.095(3) Uani 1 1 d D .
O12 O 0.0924(9) 1.1213(6) 0.2101(7) 0.088(3) Uani 1 1 d D .
O31 O 0.2623(15) 0.3334(8) 0.5266(7) 0.129(4) Uani 1 1 d D .
O22 O 0.2277(11) 0.7186(8) -0.1879(8) 0.117(4) Uani 1 1 d D .
O11 O 0.1923(7) 1.1622(5) 0.0577(6) 0.074(2) Uani 1 1 d D .
N2 N 0.0334(9) 0.4676(7) 0.1044(8) 0.078(3) Uani 1 1 d . .
O41 O 0.1601(8) 0.8087(7) 0.3306(6) 0.078(2) Uani 1 1 d . .
O32 O 0.3736(14) 0.2657(8) 0.4187(9) 0.129(7) Uani 0.99(4) 1 d D .
N1 N 0.2155(7) 0.5555(6) 0.0869(6) 0.0526(19) Uani 1 1 d . .
C23 C 0.2521(15) 0.6153(11) -0.1783(13) 0.119(6) Uani 1 1 d D .
H23A H 0.1996 0.5728 -0.1255 0.143 Uiso 1 1 calc R U
H23B H 0.3400 0.5913 -0.1662 0.143 Uiso 1 1 calc R U
C24 C 0.2272(18) 0.6028(18) -0.2600(14) 0.149(8) Uani 1 1 d D .
H24A H 0.2412 0.6660 -0.3132 0.224 Uiso 1 1 calc R U
H24B H 0.1407 0.5888 -0.2548 0.224 Uiso 1 1 calc R U
H24C H 0.2825 0.5452 -0.2674 0.224 Uiso 1 1 calc R U
C21 C 0.3163(18) 0.9731(10) -0.1979(12) 0.125(6) Uani 1 1 d D .
H21A H 0.2550 0.9841 -0.1501 0.150 Uiso 1 1 calc R U
H21B H 0.3997 0.9605 -0.1753 0.150 Uiso 1 1 calc R U
C22 C 0.311(3) 1.0643(14) -0.2793(15) 0.187(11) Uani 1 1 d D .
H22A H 0.3730 1.0545 -0.3265 0.281 Uiso 1 1 calc R U
H22B H 0.3288 1.1226 -0.2659 0.281 Uiso 1 1 calc R U
H22C H 0.2283 1.0781 -0.3013 0.281 Uiso 1 1 calc R U
C31 C 0.228(4) 0.4091(18) 0.5680(15) 0.26(2) Uani 1 1 d D .
H31A H 0.3054 0.4313 0.5774 0.309 Uiso 1 1 calc R U
H31B H 0.1827 0.4700 0.5239 0.309 Uiso 1 1 calc R U
C32 C 0.159(3) 0.379(2) 0.647(2) 0.227(16) Uani 1 1 d D .
H32A H 0.0935 0.4345 0.6473 0.341 Uiso 1 1 calc R U
H32B H 0.2113 0.3646 0.6975 0.341 Uiso 1 1 calc R U
H32C H 0.1216 0.3173 0.6557 0.341 Uiso 1 1 calc R U
C13 C 0.045(2) 1.0644(11) 0.3045(9) 0.128(7) Uani 1 1 d D .
H13A H -0.0353 1.0404 0.3033 0.154 Uiso 1 1 calc R U
H13B H 0.1036 1.0027 0.3318 0.154 Uiso 1 1 calc R U
C14 C 0.027(4) 1.121(2) 0.361(2) 0.29(2) Uani 1 1 d D .
H14A H 0.0944 1.1653 0.3456 0.437 Uiso 1 1 calc R U
H14B H 0.0281 1.0738 0.4248 0.437 Uiso 1 1 calc R U
H14C H -0.0525 1.1635 0.3508 0.437 Uiso 1 1 calc R U
C11 C 0.2586(15) 1.1515(10) -0.0238(9) 0.107(5) Uani 1 1 d D .
H11A H 0.3444 1.1199 -0.0106 0.128 Uiso 1 1 calc R U
H11B H 0.2171 1.1055 -0.0420 0.128 Uiso 1 1 calc R U
C12 C 0.262(2) 1.2492(13) -0.0966(13) 0.140(7) Uani 1 1 d D .
H12A H 0.2612 1.2411 -0.1550 0.210 Uiso 1 1 calc R U
H12B H 0.3369 1.2790 -0.0965 0.210 Uiso 1 1 calc R U
H12C H 0.1885 1.2949 -0.0885 0.210 Uiso 1 1 calc R U
C41 C 0.1542(14) 0.7214(12) 0.4018(10) 0.087(4) Uani 1 1 d . .
C42 C 0.085(2) 0.7274(13) 0.4872(12) 0.129(7) Uani 1 1 d . .
H42A H 0.0770 0.6578 0.5325 0.193 Uiso 1 1 calc R U
H42B H 0.0026 0.7641 0.4734 0.193 Uiso 1 1 calc R U
H42C H 0.1307 0.7645 0.5117 0.27(16) Uani 1 1 calc R .
C4 C 0.0912(9) 0.5483(8) 0.0996(8) 0.063(3) Uani 1 1 d . .
H4 H 0.0396 0.6055 0.1058 0.075 Uiso 1 1 calc R U
C1 C 0.2869(10) 0.4725(7) 0.0778(9) 0.065(3) Uani 1 1 d . .
H1 H 0.3743 0.4737 0.0680 0.078 Uiso 1 1 calc R U
C2 C 0.2364(12) 0.3860(8) 0.0825(10) 0.081(4) Uani 1 1 d . .
H2 H 0.2880 0.3284 0.0772 0.097 Uiso 1 1 calc R U
C3 C 0.1105(13) 0.3863(9) 0.0951(11) 0.087(4) Uani 1 1 d . .
H3 H 0.0750 0.3280 0.0975 0.104 Uiso 1 1 calc R U
W3 W 0.31425(4) 0.61189(3) 0.27870(3) 0.05916(17) Uani 1 1 d . .
C33 C 0.435(4) 0.254(2) 0.338(2) 0.30(2) Uani 1 1 d D U
H33A H 0.3955 0.3048 0.2835 0.360 Uiso 1 1 calc R U
H33B H 0.5231 0.2652 0.3324 0.360 Uiso 1 1 calc R U
C34 C 0.423(5) 0.152(2) 0.346(4) 0.42(3) Uani 1 1 d D U
H34A H 0.4611 0.1028 0.4013 0.635 Uiso 1 1 calc R U
H34B H 0.4655 0.1409 0.2922 0.635 Uiso 1 1 calc R U
H34C H 0.3352 0.1425 0.3510 0.635 Uiso 1 1 calc R U

loop_
_atom_site_aniso_label
_atom_site_aniso_U_11
_atom_site_aniso_U_22
_atom_site_aniso_U_33
_atom_site_aniso_U_23
_atom_site_aniso_U_13
_atom_site_aniso_U_12
W1 0.0480(2) 0.0449(2) 0.0816(3) -0.0384(2) -0.0108(2) 0.00009(16)
W2 0.0355(2) 0.0402(2) 0.0714(3) -0.03093(19) -0.00476(17) 0.00106(14)
S32 0.106(2) 0.0552(16) 0.078(2) -0.0246(14) -0.0095(17) -0.0166(15)
P31 0.152(4) 0.0563(18) 0.074(2) -0.0251(16) -0.026(2) 0.008(2)
S3 0.0724(18) 0.0627(16) 0.107(2) -0.0476(17) -0.0363(16) 0.0053(13)
S1 0.0442(12) 0.0481(12) 0.0706(16) -0.0335(12) 0.0003(11) -0.0051(10)
S2 0.0456(13) 0.0494(13) 0.098(2) -0.0362(14) 0.0015(13) -0.0083(10)
S21 0.0451(13) 0.0562(14) 0.0761(18) -0.0271(13) -0.0103(12) 0.0067(10)
S12 0.0775(19) 0.0616(17) 0.146(3) -0.064(2) -0.037(2) -0.0007(14)
S31 0.132(3) 0.079(2) 0.098(3) -0.036(2) -0.058(2) 0.020(2)
S22 0.0495(14) 0.0704(17) 0.085(2) -0.0423(15) 0.0072(13) 0.0031(12)
S11 0.0506(13) 0.0496(13) 0.100(2) -0.0412(14) -0.0113(13) 0.0036(11)
S4 0.0500(13) 0.0525(14) 0.092(2) -0.0384(14) -0.0220(13) 0.0126(11)
P11 0.0699(17) 0.0483(14) 0.095(2) -0.0440(15) -0.0056(15) -0.0021(12)
P21 0.0732(18) 0.0562(16) 0.075(2) -0.0330(14) -0.0027(15) 0.0068(13)
O42 0.119(7) 0.055(4) 0.087(6) -0.040(4) -0.020(5) -0.002(4)
O21 0.115(7) 0.076(6) 0.076(6) -0.019(5) 0.006(5) 0.007(5)
O12 0.101(6) 0.067(5) 0.112(7) -0.057(5) -0.001(5) 0.005(4)
O31 0.240(14) 0.073(6) 0.068(6) -0.023(5) -0.006(7) -0.012(7)
O22 0.161(10) 0.092(7) 0.128(9) -0.076(6) -0.080(7) 0.053(6)
O11 0.077(5) 0.049(4) 0.104(6) -0.043(4) 0.003(4) -0.002(3)
N2 0.060(5) 0.062(6) 0.125(9) -0.044(6) -0.015(5) -0.013(4)
O41 0.090(6) 0.072(5) 0.083(6) -0.043(5) -0.012(4) -0.002(4)
O32 0.200(14) 0.073(7) 0.119(10) -0.051(6) -0.038(9) 0.035(7)
N1 0.052(5) 0.045(4) 0.070(5) -0.031(4) -0.010(4) -0.002(3)
C23 0.087(10) 0.125(13) 0.168(18) -0.078(13) -0.047(11) 0.015(9)
C24 0.124(14) 0.23(2) 0.170(19) -0.165(19) 0.000(13) -0.018(14)
C21 0.136(14) 0.082(10) 0.144(16) -0.020(10) -0.009(12) -0.043(10)
C22 0.27(3) 0.085(13) 0.17(2) -0.002(13) 0.00(2) -0.036(16)
C31 0.48(6) 0.19(3) 0.100(17) -0.081(18) 0.03(3) 0.03(3)
C32 0.27(4) 0.18(3) 0.21(3) -0.09(2) 0.10(3) 0.00(2)
C13 0.200(19) 0.088(10) 0.085(11) -0.041(9) 0.015(12) 0.019(11)
C14 0.52(7) 0.23(3) 0.16(2) -0.16(3) -0.03(3) 0.09(4)
C11 0.108(11) 0.077(9) 0.113(12) -0.027(9) 0.028(9) 0.001(8)
C12 0.155(17) 0.115(14) 0.122(15) -0.037(12) 0.035(13) 0.007(12)
C41 0.106(10) 0.092(10) 0.076(9) -0.043(8) -0.007(7) -0.014(8)
C42 0.22(2) 0.095(11) 0.089(11) -0.060(9) 0.002(12) -0.012(12)
H42C 0.4(3) 0.4(3) 0.2(2) -0.3(2) 0.1(2) -0.2(3)
C4 0.054(6) 0.053(6) 0.092(8) -0.039(6) -0.015(5) 0.000(4)
C1 0.055(6) 0.047(5) 0.105(9) -0.041(6) -0.023(6) 0.008(4)
C2 0.077(8) 0.044(6) 0.136(12) -0.048(7) -0.036(7) 0.012(5)
C3 0.090(9) 0.045(6) 0.143(12) -0.046(7) -0.033(8) -0.010(6)
W3 0.0673(3) 0.0466(3) 0.0726(3) -0.0310(2) -0.0182(2) 0.00174(18)
C33 0.38(4) 0.14(2) 0.39(4) -0.16(3) 0.21(4) -0.09(2)
C34 0.49(5) 0.19(3) 0.54(6) -0.16(4) 0.30(5) -0.11(4)

loop_
_atom_type_symbol
_atom_type_description
_atom_type_scat_dispersion_real
_atom_type_scat_dispersion_imag
_atom_type_scat_source
C C 0.0033 0.0016 'International Tables Vol C Tables 4.2.6.8 and 6.1.1.4'
H H 0.0000 0.0000 'International Tables Vol C Tables 4.2.6.8 and 6.1.1.4'
N N 0.0061 0.0033 'International Tables Vol C Tables 4.2.6.8 and 6.1.1.4'
O O 0.0106 0.0060 'International Tables Vol C Tables 4.2.6.8 and 6.1.1.4'
P P 0.1023 0.0942 'International Tables Vol C Tables 4.2.6.8 and 6.1.1.4'
S S 0.1246 0.1234 'International Tables Vol C Tables 4.2.6.8 and 6.1.1.4'
W W -0.8490 6.8722 'International Tables Vol C Tables 4.2.6.8 and 6.1.1.4'

loop_
_geom_angle_atom_site_label_1
_geom_angle_atom_site_label_2
_geom_angle_atom_site_label_3
_geom_angle
S3 W1 W2 97.12(7)
S3 W1 S1 109.22(10)
S3 W1 S12 85.30(11)
S3 W1 S11 158.55(10)
S3 W1 W3 54.57(7)
S1 W1 W2 54.21(6)
S1 W1 S12 158.36(10)
S1 W1 S11 83.71(8)
S1 W1 W3 55.25(6)
S2 W1 W2 53.17(6)
S2 W1 S3 95.45(12)
S2 W1 S1 105.03(9)
S2 W1 S12 88.91(12)
S2 W1 S11 97.58(10)
S2 W1 W3 100.82(6)
S12 W1 W2 142.08(10)
S12 W1 W3 139.19(8)
S11 W1 W2 104.32(7)
S11 W1 S12 78.01(9)
S11 W1 W3 138.07(6)
O41 W1 W2 134.1(2)
O41 W1 S3 83.2(3)
O41 W1 S1 82.1(2)
O41 W1 S2 172.7(2)
O41 W1 S12 83.8(2)
O41 W1 S11 81.7(2)
O41 W1 W3 84.3(2)
W3 W1 W2 60.621(15)
S1 W2 W1 53.93(5)
S1 W2 S21 86.42(9)
S1 W2 S22 161.40(9)
S1 W2 N1 84.4(2)
S1 W2 W3 54.30(7)
S2 W2 W1 53.08(7)
S2 W2 S1 104.68(9)
S2 W2 S21 94.36(10)
S2 W2 S22 85.94(10)
S2 W2 S4 99.61(10)
S2 W2 N1 168.5(2)
S2 W2 W3 99.07(8)
S21 W2 W1 103.88(6)
S21 W2 S22 77.45(9)
S21 W2 W3 140.52(6)
S22 W2 W1 139.01(7)
S22 W2 W3 140.15(7)
S4 W2 W1 98.03(7)
S4 W2 S1 106.06(10)
S4 W2 S21 158.06(9)
S4 W2 S22 86.71(11)
S4 W2 N1 84.3(2)
S4 W2 W3 53.44(8)
N1 W2 W1 137.4(2)
N1 W2 S21 79.0(2)
N1 W2 S22 83.5(2)
N1 W2 W3 91.9(2)
W3 W2 W1 58.542(15)
P31 S32 W3 88.13(17)
S31 P31 S32 106.4(2)
O31 P31 S32 112.6(6)
O31 P31 S31 113.5(5)
O31 P31 O32 96.8(6)
O32 P31 S32 111.3(5)
O32 P31 S31 116.2(6)
W3 S3 W1 70.86(8)
W1 S1 W2 71.85(7)
W1 S1 W3 69.90(7)
W2 S1 W3 71.48(7)
W1 S2 W2 73.75(8)
P21 S21 W2 88.31(13)
P11 S12 W1 87.70(12)
P31 S31 W3 87.52(18)
P21 S22 W2 87.67(12)
P11 S11 W1 88.25(13)
W3 S4 W2 73.07(7)
S12 P11 S11 106.02(16)
O12 P11 S12 113.3(4)
O12 P11 S11 113.1(4)
O11 P11 S12 114.1(3)
O11 P11 S11 113.3(3)
O11 P11 O12 97.2(4)
S22 P21 S21 106.54(19)
O21 P21 S21 111.6(4)
O21 P21 S22 114.7(4)
O22 P21 S21 113.9(5)
O22 P21 S22 113.2(4)
O22 P21 O21 97.0(6)
C41 O42 W3 122.5(9)
C21 O21 P21 123.1(9)
C13 O12 P11 121.1(8)
C31 O31 P31 115.5(12)
C23 O22 P21 129.0(9)
C11 O11 P11 120.4(7)
C4 N2 C3 115.2(9)
C41 O41 W1 123.6(8)
C33 O32 P31 123.2(14)
C4 N1 W2 121.4(6)
C4 N1 C1 115.3(8)
C1 N1 W2 123.2(6)
O22 C23 H23A 109.5
O22 C23 H23B 109.5
O22 C23 C24 110.8(15)
H23A C23 H23B 108.1
C24 C23 H23A 109.5
C24 C23 H23B 109.5
C23 C24 H24A 109.5
C23 C24 H24B 109.5
C23 C24 H24C 109.5
H24A C24 H24B 109.5
H24A C24 H24C 109.5
H24B C24 H24C 109.5
O21 C21 H21A 109.0
O21 C21 H21B 109.0
H21A C21 H21B 107.8
C22 C21 O21 113.0(16)
C22 C21 H21A 109.0
C22 C21 H21B 109.0
C21 C22 H22A 109.5
C21 C22 H22B 109.5
C21 C22 H22C 109.5
H22A C22 H22B 109.5
H22A C22 H22C 109.5
H22B C22 H22C 109.5
O31 C31 H31A 108.2
O31 C31 H31B 108.2
H31A C31 H31B 107.3
C32 C31 O31 116(2)
C32 C31 H31A 108.2
C32 C31 H31B 108.2
C31 C32 H32A 109.5
C31 C32 H32B 109.5
C31 C32 H32C 109.5
H32A C32 H32B 109.5
H32A C32 H32C 109.5
H32B C32 H32C 109.5
O12 C13 H13A 108.7
O12 C13 H13B 108.7
H13A C13 H13B 107.6
C14 C13 O12 114.4(19)
C14 C13 H13A 108.7
C14 C13 H13B 108.7
C13 C14 H14A 109.5
C13 C14 H14B 109.5
C13 C14 H14C 109.5
H14A C14 H14B 109.5
H14A C14 H14C 109.5
H14B C14 H14C 109.5
O11 C11 H11A 109.6
O11 C11 H11B 109.6
H11A C11 H11B 108.1
C12 C11 O11 110.3(12)
C12 C11 H11A 109.6
C12 C11 H11B 109.6
C11 C12 H12A 109.5
C11 C12 H12B 109.5
C11 C12 H12C 109.5
H12A C12 H12B 109.5
H12A C12 H12C 109.5
H12B C12 H12C 109.5
O42 C41 O41 124.9(12)
O42 C41 C42 118.5(14)
O41 C41 C42 116.6(13)
C41 C42 H42A 109.5
C41 C42 H42B 109.5
C41 C42 H42C 109.5
H42A C42 H42B 109.5
H42A C42 H42C 109.5
H42B C42 H42C 109.5
N2 C4 N1 126.7(9)
N2 C4 H4 116.6
N1 C4 H4 116.6
N1 C1 H1 118.9
N1 C1 C2 122.3(10)
C2 C1 H1 118.9
C1 C2 H2 121.0
C3 C2 C1 118.1(10)
C3 C2 H2 121.0
N2 C3 H3 118.7
C2 C3 N2 122.5(10)
C2 C3 H3 118.7
W1 W3 W2 60.837(14)
S32 W3 W1 137.87(9)
S32 W3 W2 104.75(8)
S32 W3 S31 77.82(13)
S3 W3 W1 54.57(8)
S3 W3 W2 97.28(9)
S3 W3 S32 157.96(12)
S3 W3 S1 108.82(9)
S3 W3 S31 85.57(12)
S1 W3 W1 54.86(5)
S1 W3 W2 54.21(6)
S1 W3 S32 84.05(10)
S1 W3 S31 159.00(13)
S31 W3 W1 139.58(9)
S31 W3 W2 141.18(10)
S4 W3 W1 99.88(7)
S4 W3 W2 53.48(7)
S4 W3 S32 100.20(10)
S4 W3 S3 93.44(11)
S4 W3 S1 106.01(9)
S4 W3 S31 87.74(13)
O42 W3 W1 84.6(2)
O42 W3 W2 135.1(2)
O42 W3 S32 81.3(2)
O42 W3 S3 82.6(2)
O42 W3 S1 83.1(2)
O42 W3 S31 83.7(3)
O42 W3 S4 170.8(3)
O32 C33 H33A 110.3
O32 C33 H33B 110.3
H33A C33 H33B 108.5
C34 C33 O32 107(2)
C34 C33 H33A 110.3
C34 C33 H33B 110.3
C33 C34 H34A 109.5
C33 C34 H34B 109.5
C33 C34 H34C 109.5
H34A C34 H34B 109.5
H34A C34 H34C 109.5
H34B C34 H34C 109.5

loop_
_geom_bond_atom_site_label_1
_geom_bond_atom_site_label_2
_geom_bond_distance
W1 W2 2.7550(5)
W1 S3 2.321(3)
W1 S1 2.343(2)
W1 S2 2.294(3)
W1 S12 2.547(3)
W1 S11 2.517(3)
W1 O41 2.202(9)
W1 W3 2.6913(6)
W2 S1 2.352(2)
W2 S2 2.297(2)
W2 S21 2.543(3)
W2 S22 2.567(3)
W2 S4 2.310(3)
W2 N1 2.359(7)
W2 W3 2.7492(6)
S32 P31 2.012(5)
S32 W3 2.522(3)
P31 S31 1.981(6)
P31 O31 1.559(11)
P31 O32 1.579(10)
S3 W3 2.321(3)
S1 W3 2.355(3)
S21 P21 1.995(4)
S12 P11 1.988(4)
S31 W3 2.568(4)
S22 P21 1.994(4)
S11 P11 2.002(4)
S4 W3 2.308(3)
P11 O12 1.575(8)
P11 O11 1.573(9)
P21 O21 1.583(9)
P21 O22 1.550(9)
O42 C41 1.263(15)
O42 W3 2.227(9)
O21 C21 1.425(13)
O12 C13 1.438(13)
O31 C31 1.417(15)
O22 C23 1.373(13)
O11 C11 1.421(12)
N2 C4 1.330(12)
N2 C3 1.342(15)
O41 C41 1.289(16)
O32 C33 1.391(17)
N1 C4 1.332(12)
N1 C1 1.332(12)
C23 H23A 0.9700
C23 H23B 0.9700
C23 C24 1.412(15)
C24 H24A 0.9600
C24 H24B 0.9600
C24 H24C 0.9600
C21 H21A 0.9700
C21 H21B 0.9700
C21 C22 1.403(16)
C22 H22A 0.9600
C22 H22B 0.9600
C22 H22C 0.9600
C31 H31A 0.9700
C31 H31B 0.9700
C31 C32 1.304(17)
C32 H32A 0.9600
C32 H32B 0.9600
C32 H32C 0.9600
C13 H13A 0.9700
C13 H13B 0.9700
C13 C14 1.364(15)
C14 H14A 0.9600
C14 H14B 0.9600
C14 H14C 0.9600
C11 H11A 0.9700
C11 H11B 0.9700
C11 C12 1.393(14)
C12 H12A 0.9600
C12 H12B 0.9600
C12 H12C 0.9600
C41 C42 1.46(2)
C42 H42A 0.9600
C42 H42B 0.9600
C42 H42C 0.9600
C4 H4 0.9300
C1 H1 0.9300
C1 C2 1.360(14)
C2 H2 0.9300
C2 C3 1.336(17)
C3 H3 0.9300
C33 H33A 0.9700
C33 H33B 0.9700
C33 C34 1.394(18)
C34 H34A 0.9600
C34 H34B 0.9600
C34 H34C 0.9600
